data_7153586
loop_
_publ_author_name
'Basavaiah, Deevi'
'Veeraraghavaiah, Gorre'
'Badsara, Satpal Singh'

_publ_section_title
;
 Ketones as electrophiles in two component Baylis-Hillman reaction: a
 facile one-pot synthesis of substituted indolizines.
;
_journal_issue 10
_journal_name_full 'Organic &amp; biomolecular chemistry'
_journal_page_first 1551
_journal_page_last 1555
_journal_paper_doi 10.1039/c3ob42064g
_journal_volume 12
_journal_year 2014
_chemical_formula_sum 'C16 H19 N O3'
_chemical_formula_weight 273.32
_chemical_melting_point 130.0(10)
_chemical_name_systematic
; 
 8-Acetyl-1-aza-2-Methoxy-7-methyl-9-(3-oxobutyl)bicyclo[4.3.0]nona-2,4,6,8-tetraene 
;
_space_group_IT_number 4
_symmetry_cell_setting monoclinic
_symmetry_space_group_name_Hall 'P 2yb'
_symmetry_space_group_name_H-M 'P 1 21 1'
_atom_sites_solution_hydrogens geom
_atom_sites_solution_primary direct
_atom_sites_solution_secondary difmap
_audit_creation_method SHELXL-97
_cell_angle_alpha 90.00
_cell_angle_beta 90.818(5)
_cell_angle_gamma 90.00
_cell_formula_units_Z 2
_cell_length_a 4.9759(15)
_cell_length_b 13.292(4)
_cell_length_c 10.625(3)
_cell_measurement_reflns_used 2461
_cell_measurement_temperature 298(2)
_cell_volume 702.7(4)
_computing_cell_refinement 'Bruker SMART'
_computing_data_collection 'Bruker SMART'
_computing_data_reduction 'Bruker SAINT'
_computing_molecular_graphics 'Bruker SHELXTL'
_computing_publication_material 'Bruker SHELXTL'
_computing_structure_refinement 'SHELXL-97 (Sheldrick, 1997)'
_computing_structure_solution 'SHELXS-97 (Sheldrick, 1990)'
_diffrn_ambient_temperature 298(2)
_diffrn_measured_fraction_theta_full 0.996
_diffrn_measured_fraction_theta_max 0.996
_diffrn_measurement_device_type 'CCD area detector'
_diffrn_measurement_method 'phi and omega scans'
_diffrn_radiation_monochromator graphite
_diffrn_radiation_source 'fine-focus sealed tube'
_diffrn_radiation_type MoK\a
_diffrn_radiation_wavelength 0.71073
_diffrn_reflns_av_R_equivalents 0.0294
_diffrn_reflns_av_sigmaI/netI 0.0381
_diffrn_reflns_limit_h_max 6
_diffrn_reflns_limit_h_min -6
_diffrn_reflns_limit_k_max 16
_diffrn_reflns_limit_k_min -16
_diffrn_reflns_limit_l_max 13
_diffrn_reflns_limit_l_min -13
_diffrn_reflns_number 7205
_diffrn_reflns_theta_full 26.02
_diffrn_reflns_theta_max 26.02
_diffrn_reflns_theta_min 1.92
_exptl_absorpt_coefficient_mu 0.089
_exptl_absorpt_correction_type none
_exptl_crystal_colour yellow
_exptl_crystal_density_diffrn 1.292
_exptl_crystal_density_method 'not measured'
_exptl_crystal_description block
_exptl_crystal_F_000 292
_exptl_crystal_size_max 0.23
_exptl_crystal_size_mid 0.20
_exptl_crystal_size_min 0.18
_refine_diff_density_max 0.130
_refine_diff_density_min -0.178
_refine_diff_density_rms 0.039
_refine_ls_abs_structure_details 'Flack H D (1983), Acta Cryst. A39, 876-881'
_refine_ls_extinction_method none
_refine_ls_goodness_of_fit_ref 1.090
_refine_ls_hydrogen_treatment mixed
_refine_ls_matrix_type full
_refine_ls_number_parameters 185
_refine_ls_number_reflns 2749
_refine_ls_number_restraints 1
_refine_ls_restrained_S_all 1.089
_refine_ls_R_factor_all 0.0552
_refine_ls_R_factor_gt 0.0462
_refine_ls_shift/su_max 0.000
_refine_ls_shift/su_mean 0.000
_refine_ls_structure_factor_coef Fsqd
_refine_ls_weighting_details 'calc w=1/[\s^2^(Fo^2^)+(0.0655P)^2^+0.0487P] where P=(Fo^2^+2Fc^2^)/3'
_refine_ls_weighting_scheme calc
_refine_ls_wR_factor_gt 0.1194
_refine_ls_wR_factor_ref 0.1238
_reflns_number_gt 2311
_reflns_number_total 2749
_reflns_threshold_expression >2sigma(I)
_cod_data_source_file c3ob42064g.txt
_cod_data_source_block 4f
_cod_depositor_comments
;
The following automatic conversions were performed:

'_chemical_melting_point' value '129-131' was changed to '130.0(10)'
- the average value was taken and precision was
estimated.

'_symmetry_cell_setting' value 'Monoclinic' changed to
'monoclinic' according to
/usr/data/users/saulius/automatic-downloads/current/RSC/lib/dictionaries/cif_core.dic
dictionary named 'cif_core.dic' version 2.4.2 from 2011-04-26.

Automatic conversion script
Id: cif_fix_values 2281 2013-09-26 08:29:07Z andrius 
;
_cod_original_sg_symbol_H-M 'P2(1)   '
_cod_database_code 7153586

loop_
_symmetry_equiv_pos_as_xyz
'x, y, z'
'-x, y+1/2, -z'

loop_
_atom_site_label
_atom_site_type_symbol
_atom_site_fract_x
_atom_site_fract_y
_atom_site_fract_z
_atom_site_U_iso_or_equiv
_atom_site_adp_type
_atom_site_occupancy
_atom_site_symmetry_multiplicity
_atom_site_calc_flag
_atom_site_refinement_flags
O1 O 0.1131(4) 0.09661(13) 0.62718(17) 0.0559(5) Uani 1 1 d .
N1 N 0.4461(4) 0.16568(14) 0.74703(17) 0.0405(4) Uani 1 1 d .
C1 C 0.2837(5) 0.08230(18) 0.7247(2) 0.0455(6) Uani 1 1 d .
C8 C 0.4621(5) 0.25739(17) 0.6860(2) 0.0408(5) Uani 1 1 d .
C5 C 0.6299(5) 0.1655(2) 0.8507(2) 0.0463(6) Uani 1 1 d .
O3 O 0.1187(4) 0.28425(18) 0.31462(19) 0.0732(6) Uani 1 1 d .
C6 C 0.7593(5) 0.2565(2) 0.8533(2) 0.0481(6) Uani 1 1 d .
C13 C 0.3237(5) 0.28021(18) 0.5636(2) 0.0436(5) Uani 1 1 d .
H13A H 0.3182 0.3525 0.5512 0.052 Uiso 1 1 calc R
H13B H 0.1400 0.2559 0.5662 0.052 Uiso 1 1 calc R
C7 C 0.6548(4) 0.31467(18) 0.7514(2) 0.0420(5) Uani 1 1 d .
C3 C 0.4910(7) -0.0031(2) 0.8992(3) 0.0672(8) Uani 1 1 d .
H3 H 0.5055 -0.0607 0.9486 0.081 Uiso 1 1 calc R
C11 C 0.7261(5) 0.4192(2) 0.7180(3) 0.0525(6) Uani 1 1 d .
O2 O 0.5993(5) 0.46643(18) 0.6386(2) 0.0879(8) Uani 1 1 d .
C9 C -0.0542(6) 0.0132(2) 0.5909(3) 0.0659(8) Uani 1 1 d .
H9A H 0.0567 -0.0436 0.5713 0.099 Uiso 1 1 calc R
H9B H -0.1602 0.0313 0.5181 0.099 Uiso 1 1 calc R
H9C H -0.1708 -0.0037 0.6589 0.099 Uiso 1 1 calc R
C15 C 0.3374(5) 0.24590(19) 0.3271(2) 0.0480(6) Uani 1 1 d .
C14 C 0.4670(5) 0.2313(2) 0.4537(2) 0.0500(6) Uani 1 1 d .
H14A H 0.6485 0.2577 0.4510 0.060 Uiso 1 1 calc R
H14B H 0.4805 0.1596 0.4700 0.060 Uiso 1 1 calc R
C2 C 0.3050(6) -0.0002(2) 0.7978(3) 0.0614(7) Uani 1 1 d .
H2 H 0.1962 -0.0557 0.7813 0.074 Uiso 1 1 calc R
C4 C 0.6479(6) 0.0772(2) 0.9249(2) 0.0589(7) Uani 1 1 d .
H4 H 0.7694 0.0746 0.9921 0.071 Uiso 1 1 calc R
C10 C 0.9739(6) 0.2803(3) 0.9509(3) 0.0652(8) Uani 1 1 d .
H10A H 0.9865 0.2261 1.0103 0.098 Uiso 1 1 calc R
H10B H 0.9281 0.3413 0.9940 0.098 Uiso 1 1 calc R
H10C H 1.1436 0.2887 0.9103 0.098 Uiso 1 1 calc R
C16 C 0.4919(6) 0.2105(3) 0.2166(2) 0.0634(7) Uani 1 1 d .
H16A H 0.3904 0.2234 0.1408 0.095 Uiso 1 1 calc R
H16B H 0.5247 0.1395 0.2242 0.095 Uiso 1 1 calc R
H16C H 0.6603 0.2456 0.2136 0.095 Uiso 1 1 calc R
C12 C 0.9559(7) 0.4702(3) 0.7821(4) 0.0753(9) Uani 1 1 d .
H12A H 0.9789 0.5361 0.7470 0.113 Uiso 1 1 calc R
H12B H 1.1166 0.4315 0.7703 0.113 Uiso 1 1 calc R
H12C H 0.9207 0.4758 0.8704 0.113 Uiso 1 1 calc R

loop_
_atom_site_aniso_label
_atom_site_aniso_U_11
_atom_site_aniso_U_22
_atom_site_aniso_U_33
_atom_site_aniso_U_23
_atom_site_aniso_U_13
_atom_site_aniso_U_12
O1 0.0596(11) 0.0512(10) 0.0565(10) -0.0016(9) -0.0114(9) -0.0086(8)
N1 0.0431(10) 0.0414(10) 0.0370(10) -0.0009(8) -0.0016(8) 0.0031(8)
C1 0.0468(14) 0.0457(13) 0.0441(13) -0.0007(10) 0.0072(11) -0.0002(11)
C8 0.0416(11) 0.0433(13) 0.0375(11) -0.0035(10) 0.0010(9) 0.0037(10)
C5 0.0449(13) 0.0591(15) 0.0347(12) -0.0004(11) -0.0008(10) 0.0091(12)
O3 0.0627(12) 0.0985(16) 0.0577(11) -0.0074(11) -0.0191(9) 0.0220(12)
C6 0.0389(12) 0.0676(16) 0.0379(11) -0.0059(12) 0.0010(9) 0.0065(12)
C13 0.0475(13) 0.0412(12) 0.0420(12) 0.0003(10) -0.0071(10) 0.0020(10)
C7 0.0388(12) 0.0491(13) 0.0381(12) -0.0074(10) 0.0009(10) -0.0001(10)
C3 0.077(2) 0.0612(18) 0.0639(18) 0.0226(15) 0.0034(16) 0.0090(15)
C11 0.0512(14) 0.0535(14) 0.0528(15) -0.0065(13) 0.0048(12) -0.0029(12)
O2 0.1005(18) 0.0632(13) 0.0992(18) 0.0249(13) -0.0305(15) -0.0242(13)
C9 0.0610(16) 0.0579(17) 0.079(2) -0.0131(15) -0.0054(16) -0.0105(13)
C15 0.0458(13) 0.0525(14) 0.0454(13) -0.0010(11) -0.0084(10) -0.0064(11)
C14 0.0464(13) 0.0611(15) 0.0423(12) -0.0007(12) -0.0035(10) 0.0074(11)
C2 0.0635(16) 0.0507(16) 0.0702(18) 0.0075(14) 0.0065(15) -0.0025(13)
C4 0.0590(16) 0.0739(19) 0.0439(14) 0.0087(13) -0.0004(12) 0.0166(15)
C10 0.0516(15) 0.096(2) 0.0471(14) -0.0093(15) -0.0091(11) 0.0009(15)
C16 0.0673(17) 0.0839(19) 0.0389(13) -0.0050(13) -0.0013(13) 0.0037(15)
C12 0.0654(18) 0.0676(19) 0.093(2) -0.0108(17) -0.0048(17) -0.0192(16)

loop_
_atom_type_symbol
_atom_type_description
_atom_type_scat_dispersion_real
_atom_type_scat_dispersion_imag
_atom_type_scat_source
C C 0.0033 0.0016 'International Tables Vol C Tables 4.2.6.8 and 6.1.1.4'
H H 0.0000 0.0000 'International Tables Vol C Tables 4.2.6.8 and 6.1.1.4'
N N 0.0061 0.0033 'International Tables Vol C Tables 4.2.6.8 and 6.1.1.4'
O O 0.0106 0.0060 'International Tables Vol C Tables 4.2.6.8 and 6.1.1.4'

loop_
_geom_angle_atom_site_label_1
_geom_angle_atom_site_label_2
_geom_angle_atom_site_label_3
_geom_angle
C1 O1 C9 117.1(2)
C8 N1 C1 131.27(19)
C8 N1 C5 108.92(19)
C1 N1 C5 119.8(2)
O1 C1 C2 127.1(2)
O1 C1 N1 112.22(19)
C2 C1 N1 120.7(2)
N1 C8 C7 106.84(19)
N1 C8 C13 123.9(2)
C7 C8 C13 128.7(2)
C6 C5 C4 134.0(2)
C6 C5 N1 108.1(2)
C4 C5 N1 117.9(2)
C5 C6 C7 107.3(2)
C5 C6 C10 121.7(2)
C7 C6 C10 131.0(3)
C8 C13 C14 111.43(19)
C8 C13 H13A 109.3
C14 C13 H13A 109.3
C8 C13 H13B 109.3
C14 C13 H13B 109.3
H13A C13 H13B 108.0
C8 C7 C6 108.8(2)
C8 C7 C11 123.8(2)
C6 C7 C11 127.4(2)
C4 C3 C2 120.2(3)
C4 C3 H3 119.9
C2 C3 H3 119.9
O2 C11 C7 121.7(2)
O2 C11 C12 118.0(3)
C7 C11 C12 120.3(3)
O1 C9 H9A 109.5
O1 C9 H9B 109.5
H9A C9 H9B 109.5
O1 C9 H9C 109.5
H9A C9 H9C 109.5
H9B C9 H9C 109.5
O3 C15 C16 121.5(2)
O3 C15 C14 122.0(2)
C16 C15 C14 116.5(2)
C15 C14 C13 115.7(2)
C15 C14 H14A 108.4
C13 C14 H14A 108.4
C15 C14 H14B 108.4
C13 C14 H14B 108.4
H14A C14 H14B 107.4
C1 C2 C3 120.6(3)
C1 C2 H2 119.7
C3 C2 H2 119.7
C3 C4 C5 120.8(2)
C3 C4 H4 119.6
C5 C4 H4 119.6
C6 C10 H10A 109.5
C6 C10 H10B 109.5
H10A C10 H10B 109.5
C6 C10 H10C 109.5
H10A C10 H10C 109.5
H10B C10 H10C 109.5
C15 C16 H16A 109.5
C15 C16 H16B 109.5
H16A C16 H16B 109.5
C15 C16 H16C 109.5
H16A C16 H16C 109.5
H16B C16 H16C 109.5
C11 C12 H12A 109.5
C11 C12 H12B 109.5
H12A C12 H12B 109.5
C11 C12 H12C 109.5
H12A C12 H12C 109.5
H12B C12 H12C 109.5

loop_
_geom_bond_atom_site_label_1
_geom_bond_atom_site_label_2
_geom_bond_distance
O1 C1 1.344(3)
O1 C9 1.435(3)
N1 C8 1.384(3)
N1 C1 1.390(3)
N1 C5 1.421(3)
C1 C2 1.347(4)
C8 C7 1.401(3)
C8 C13 1.493(3)
C5 C6 1.371(4)
C5 C4 1.416(4)
O3 C15 1.207(3)
C6 C7 1.422(4)
C6 C10 1.511(3)
C13 C14 1.523(3)
C13 H13A 0.9700
C13 H13B 0.9700
C7 C11 1.478(4)
C3 C4 1.348(5)
C3 C2 1.411(5)
C3 H3 0.9300
C11 O2 1.220(3)
C11 C12 1.486(4)
C9 H9A 0.9600
C9 H9B 0.9600
C9 H9C 0.9600
C15 C16 1.489(4)
C15 C14 1.497(3)
C14 H14A 0.9700
C14 H14B 0.9700
C2 H2 0.9300
C4 H4 0.9300
C10 H10A 0.9600
C10 H10B 0.9600
C10 H10C 0.9600
C16 H16A 0.9600
C16 H16B 0.9600
C16 H16C 0.9600
C12 H12A 0.9600
C12 H12B 0.9600
C12 H12C 0.9600
